data_4021836
loop_
_publ_author_name
'Sk. Sahabuddin'
'Ashim Roy'
'Michael G. B. Drew'
'Biswajit Gopal Roy'
'Basudeb Achari'
'Sukhendu B. Mandal'

_publ_section_title
;
 Sequential Ring-Closing Metathesis and Nitrone Cycloaddition on
 Glucose-Derived Substrates: A Divergent Approach to Analogues of
 Spiroannulated Carbanucleosides and Conformationally Locked Nucleosides
;
_journal_name_full 'Journal of Organic Chemistry'
_journal_page_first 5980
_journal_page_last 5992
_journal_paper_doi 10.1021/jo0606554
_journal_volume 71
_journal_year 2006
_chemical_formula_sum 'C17 H23 N O4'
_chemical_formula_weight 305.36
_chemical_name_systematic
; 

 ? 

;
_space_group_IT_number 1
_symmetry_cell_setting triclinic
_symmetry_space_group_name_Hall 'P 1'
_symmetry_space_group_name_H-M 'P 1'
_atom_sites_solution_hydrogens geom
_atom_sites_solution_primary direct
_atom_sites_solution_secondary difmap
_audit_creation_method SHELXL-97
_cell_angle_alpha 95.190(10)
_cell_angle_beta 91.880(10)
_cell_angle_gamma 108.790(10)
_cell_formula_units_Z 1
_cell_length_a 5.502(7)
_cell_length_b 6.094(7)
_cell_length_c 12.278(14)
_cell_measurement_temperature 293(2)
_cell_volume 387.3(8)
_computing_cell_refinement XDS
_computing_data_collection 'XDS (Kabsch, 1988)'
_computing_data_reduction XDS
_computing_molecular_graphics PLATON(Spek,2004)
_computing_structure_refinement 'SHELXL-97 (Sheldrick, 1997)'
_computing_structure_solution 'SHELXS-97 (Sheldrick, 1997)'
_diffrn_ambient_temperature 293(2)
_diffrn_measured_fraction_theta_full 0.896
_diffrn_measured_fraction_theta_max 0.896
_diffrn_measurement_device 'Marresearch Image Plate'
_diffrn_measurement_method '95 frames at 2 degree intervals, counting time 2 min.'
_diffrn_radiation_monochromator graphite
_diffrn_radiation_source 'fine-focus sealed tube'
_diffrn_radiation_type MoK\a
_diffrn_radiation_wavelength 0.71073
_diffrn_reflns_av_R_equivalents 0.0000
_diffrn_reflns_av_sigmaI/netI 0.0295
_diffrn_reflns_limit_h_max 6
_diffrn_reflns_limit_h_min -6
_diffrn_reflns_limit_k_max 7
_diffrn_reflns_limit_k_min -7
_diffrn_reflns_limit_l_max 14
_diffrn_reflns_limit_l_min -14
_diffrn_reflns_number 2424
_diffrn_reflns_theta_full 25.75
_diffrn_reflns_theta_max 25.75
_diffrn_reflns_theta_min 3.55
_exptl_absorpt_coefficient_mu 0.093
_exptl_absorpt_correction_type none
_exptl_crystal_colour white
_exptl_crystal_density_diffrn 1.309
_exptl_crystal_density_method 'not measured'
_exptl_crystal_description parallelopiped
_exptl_crystal_F_000 164
_exptl_crystal_size_max 0.30
_exptl_crystal_size_mid 0.15
_exptl_crystal_size_min 0.15
_refine_diff_density_max 0.197
_refine_diff_density_min -0.295
_refine_diff_density_rms 0.080
_refine_ls_abs_structure_details 'Flack H D (1983), Acta Cryst. A39, 876-881'
_refine_ls_abs_structure_Flack 0.3(9)
_refine_ls_extinction_method none
_refine_ls_goodness_of_fit_ref 1.239
_refine_ls_hydrogen_treatment mixed
_refine_ls_matrix_type full
_refine_ls_number_parameters 201
_refine_ls_number_reflns 2424
_refine_ls_number_restraints 3
_refine_ls_restrained_S_all 1.238
_refine_ls_R_factor_all 0.0373
_refine_ls_R_factor_gt 0.0368
_refine_ls_shift/su_max 0.000
_refine_ls_shift/su_mean 0.000
_refine_ls_structure_factor_coef Fsqd
_refine_ls_weighting_details
;

  w=1/[\s^2^(Fo^2^)+(0.0492P)^2^+0.0396P] where P=(Fo^2^+2Fc^2^)/3 

;
_refine_ls_weighting_scheme calc
_refine_ls_wR_factor_gt 0.0890
_refine_ls_wR_factor_ref 0.0893
_reflns_number_gt 2374
_reflns_number_total 2424
_reflns_threshold_expression >2sigma(I)
_cod_data_source_file jo0606554si20060515_023810_1.cif
_cod_original_formula_sum 'C17 H23 N O4         '
_cod_database_code 4021836

loop_
_symmetry_equiv_pos_as_xyz
'x, y, z'

loop_
_atom_site_label
_atom_site_type_symbol
_atom_site_fract_x
_atom_site_fract_y
_atom_site_fract_z
_atom_site_U_iso_or_equiv
_atom_site_adp_type
_atom_site_occupancy
_atom_site_symmetry_multiplicity
_atom_site_calc_flag
_atom_site_refinement_flags
C11 C 0.4884(3) 0.6245(3) 0.89039(13) 0.0177(3) Uani 1 1 d .
O12 O 0.3692(2) 0.7851(2) 0.94184(10) 0.0218(3) Uani 1 1 d .
C13 C 0.4869(4) 0.9059(3) 1.04688(15) 0.0277(4) Uani 1 1 d .
H13A H 0.3851 0.9980 1.0766 0.033 Uiso 1 1 calc R
H13B H 0.6572 1.0116 1.0369 0.033 Uiso 1 1 calc R
C14 C 0.5085(4) 0.7370(4) 1.12821(16) 0.0354(5) Uani 1 1 d .
H14A H 0.3379 0.6395 1.1434 0.042 Uiso 1 1 calc R
H14B H 0.5947 0.8238 1.1966 0.042 Uiso 1 1 calc R
C15 C 0.6600(4) 0.5843(4) 1.08118(16) 0.0331(5) Uani 1 1 d .
H15A H 0.6637 0.4707 1.1311 0.040 Uiso 1 1 calc R
H15B H 0.8358 0.6802 1.0728 0.040 Uiso 1 1 calc R
C16 C 0.5348(4) 0.4589(3) 0.96993(15) 0.0252(4) Uani 1 1 d .
H16A H 0.3715 0.3429 0.9809 0.030 Uiso 1 1 calc R
H16B H 0.6443 0.3780 0.9371 0.030 Uiso 1 1 calc R
C21 C 0.7200(3) 0.7539(3) 0.82649(12) 0.0168(3) Uani 1 1 d .
H21 H 0.7868 0.6374 0.7900 0.020 Uiso 1 1 calc R
O21 O 0.9310(2) 0.9304(2) 0.88730(10) 0.0236(3) Uani 1 1 d .
H21A H 1.0481 0.8778 0.8988 0.028 Uiso 1 1 calc R
C22 C 0.5986(3) 0.8557(3) 0.73751(13) 0.0163(3) Uani 1 1 d .
H22 H 0.5798 1.0048 0.7653 0.020 Uiso 1 1 calc R
C23 C 0.3310(3) 0.6649(3) 0.70661(13) 0.0204(4) Uani 1 1 d .
H23 H 0.1913 0.7319 0.7088 0.024 Uiso 1 1 calc R
C24 C 0.3034(3) 0.4869(3) 0.79153(14) 0.0199(3) Uani 1 1 d .
H24 H 0.3656 0.3623 0.7607 0.024 Uiso 1 1 calc R
C25 C 0.3618(4) 0.5708(3) 0.58965(15) 0.0310(4) Uani 1 1 d .
H25A H 0.2881 0.4022 0.5792 0.037 Uiso 1 1 calc R
H25B H 0.2783 0.6359 0.5364 0.037 Uiso 1 1 calc R
N26 N 0.7455(3) 0.8775(2) 0.63800(11) 0.0208(3) Uani 1 1 d .
C27 C 0.6940(4) 1.0520(3) 0.57211(14) 0.0243(4) Uani 1 1 d .
H27A H 0.7408 1.2006 0.6171 0.029 Uiso 1 1 calc R
H27B H 0.5110 1.0041 0.5522 0.029 Uiso 1 1 calc R
O241 O 0.0438(2) 0.3861(2) 0.81575(12) 0.0294(3) Uani 1 1 d .
H241 H 0.0254 0.2621 0.8410 0.035 Uiso 1 1 calc R
O251 O 0.6363(3) 0.6438(2) 0.57898(10) 0.0285(3) Uani 1 1 d .
C31 C 0.8390(3) 1.0850(3) 0.46813(13) 0.0220(4) Uani 1 1 d .
C32 C 0.8232(4) 1.2634(4) 0.40665(15) 0.0302(4) Uani 1 1 d .
H32 H 0.7169 1.3497 0.4271 0.036 Uiso 1 1 calc R
C33 C 0.9660(5) 1.3118(4) 0.31530(17) 0.0407(5) Uani 1 1 d .
H33 H 0.9561 1.4313 0.2752 0.049 Uiso 1 1 calc R
C34 C 1.1230(5) 1.1826(4) 0.28361(18) 0.0469(6) Uani 1 1 d .
H34 H 1.2193 1.2160 0.2227 0.056 Uiso 1 1 calc R
C35 C 1.1359(5) 1.0027(4) 0.3434(2) 0.0452(6) Uani 1 1 d .
H35 H 1.2405 0.9153 0.3222 0.054 Uiso 1 1 calc R
C36 C 0.9929(4) 0.9533(4) 0.43460(16) 0.0324(4) Uani 1 1 d .
H36 H 1.0003 0.8313 0.4735 0.039 Uiso 1 1 calc R

loop_
_atom_site_aniso_label
_atom_site_aniso_U_11
_atom_site_aniso_U_22
_atom_site_aniso_U_33
_atom_site_aniso_U_23
_atom_site_aniso_U_13
_atom_site_aniso_U_12
C11 0.0172(9) 0.0150(8) 0.0238(8) 0.0065(6) 0.0048(6) 0.0077(7)
O12 0.0242(7) 0.0210(6) 0.0239(6) 0.0031(5) 0.0033(4) 0.0121(5)
C13 0.0343(11) 0.0240(9) 0.0247(8) 0.0007(7) 0.0038(7) 0.0099(8)
C14 0.0448(13) 0.0384(12) 0.0226(9) 0.0067(8) 0.0057(7) 0.0117(10)
C15 0.0353(12) 0.0352(11) 0.0315(10) 0.0177(8) -0.0015(8) 0.0120(9)
C16 0.0280(10) 0.0196(8) 0.0319(9) 0.0122(7) 0.0049(7) 0.0102(7)
C21 0.0137(8) 0.0152(8) 0.0222(8) 0.0053(6) 0.0017(6) 0.0045(6)
O21 0.0157(7) 0.0228(6) 0.0300(6) 0.0066(5) -0.0036(5) 0.0024(5)
C22 0.0150(9) 0.0155(8) 0.0198(7) 0.0040(6) 0.0022(6) 0.0062(6)
C23 0.0180(9) 0.0182(9) 0.0244(8) 0.0033(6) 0.0000(6) 0.0051(7)
C24 0.0160(9) 0.0145(8) 0.0293(8) 0.0033(6) 0.0027(6) 0.0046(6)
C25 0.0334(11) 0.0271(10) 0.0260(9) -0.0019(7) -0.0026(7) 0.0026(8)
N26 0.0259(8) 0.0175(7) 0.0189(6) 0.0029(5) 0.0038(5) 0.0067(6)
C27 0.0290(10) 0.0232(9) 0.0233(8) 0.0071(7) 0.0036(7) 0.0107(7)
O241 0.0153(7) 0.0227(7) 0.0487(8) 0.0136(6) 0.0042(5) 0.0013(5)
O251 0.0374(9) 0.0206(6) 0.0274(6) -0.0014(5) 0.0088(5) 0.0098(6)
C31 0.0212(9) 0.0237(9) 0.0179(8) 0.0009(6) -0.0016(6) 0.0034(7)
C32 0.0338(12) 0.0315(10) 0.0262(9) 0.0061(7) 0.0010(7) 0.0111(8)
C33 0.0528(15) 0.0401(12) 0.0269(10) 0.0147(9) 0.0041(9) 0.0090(10)
C34 0.0561(16) 0.0512(15) 0.0295(10) 0.0097(9) 0.0201(9) 0.0090(12)
C35 0.0442(15) 0.0449(13) 0.0478(12) 0.0040(10) 0.0215(10) 0.0147(11)
C36 0.0335(12) 0.0315(10) 0.0363(10) 0.0116(8) 0.0099(8) 0.0134(9)

loop_
_atom_type_symbol
_atom_type_description
_atom_type_scat_dispersion_real
_atom_type_scat_dispersion_imag
_atom_type_scat_source
C C 0.0033 0.0016 'International Tables Vol C Tables 4.2.6.8 and 6.1.1.4'
H H 0.0000 0.0000 'International Tables Vol C Tables 4.2.6.8 and 6.1.1.4'
N N 0.0061 0.0033 'International Tables Vol C Tables 4.2.6.8 and 6.1.1.4'
O O 0.0106 0.0060 'International Tables Vol C Tables 4.2.6.8 and 6.1.1.4'

loop_
_geom_angle_atom_site_label_1
_geom_angle_atom_site_label_2
_geom_angle_atom_site_label_3
_geom_angle
O12 C11 C16 112.19(15)
O12 C11 C21 111.18(15)
C16 C11 C21 116.56(15)
O12 C11 C24 106.13(15)
C16 C11 C24 111.05(15)
C21 C11 C24 98.44(14)
C13 O12 C11 115.95(14)
O12 C13 C14 111.84(17)
C13 C14 C15 110.03(17)
C14 C15 C16 109.92(17)
C15 C16 C11 113.14(16)
O21 C21 C22 111.33(15)
O21 C21 C11 117.61(15)
C22 C21 C11 103.65(15)
N26 C22 C21 111.35(15)
N26 C22 C23 107.30(14)
C21 C22 C23 103.61(15)
C25 C23 C24 114.13(17)
C25 C23 C22 102.43(15)
C24 C23 C22 105.32(14)
O241 C24 C23 111.48(14)
O241 C24 C11 115.09(15)
C23 C24 C11 104.73(15)
O251 C25 C23 104.82(14)
O251 N26 C22 102.07(13)
O251 N26 C27 109.89(15)
C22 N26 C27 110.65(14)
N26 C27 C31 113.86(16)
C25 O251 N26 107.08(13)
C36 C31 C32 119.14(18)
C36 C31 C27 122.99(16)
C32 C31 C27 117.81(17)
C33 C32 C31 120.2(2)
C34 C33 C32 120.3(2)
C33 C34 C35 119.6(2)
C36 C35 C34 120.2(2)
C31 C36 C35 120.4(2)

loop_
_geom_bond_atom_site_label_1
_geom_bond_atom_site_label_2
_geom_bond_distance
C11 O12 1.454(2)
C11 C16 1.538(2)
C11 C21 1.546(2)
C11 C24 1.548(3)
O12 C13 1.446(3)
C13 C14 1.526(3)
C14 C15 1.525(3)
C15 C16 1.528(3)
C21 O21 1.434(2)
C21 C22 1.538(2)
C22 N26 1.479(2)
C22 C23 1.563(3)
C23 C25 1.533(3)
C23 C24 1.548(3)
C24 O241 1.414(3)
C25 O251 1.444(3)
N26 O251 1.465(2)
N26 C27 1.483(2)
C27 C31 1.522(3)
C31 C36 1.390(3)
C31 C32 1.401(3)
C32 C33 1.389(3)
C33 C34 1.387(4)
C34 C35 1.392(4)
C35 C36 1.389(3)

loop_
_cod_related_entry_id
_cod_related_entry_database
_cod_related_entry_code
1 ChemSpider 21194324
